data_7120354
loop_
_publ_author_name
'Chen, Fuxue'
'Li, Xingye'
'Nie, Fude'
'Huo, Hongyu'
'Li, Haibo'
'Yin, Hongquan'

_publ_section_title
;
 Cyanotetrazolylborohydride (CTB) anion-based ionic liquids with low
 viscosity and high energy capacity as ultrafast-igniting hypergolic fuels
;
_journal_name_full 'Chem. Commun.'
_journal_paper_doi 10.1039/C7CC03766J
_journal_year 2017
_chemical_formula_moiety C2H3BH5Na
_chemical_formula_sum 'C8 H15 B N5 Na O2'
_chemical_formula_weight 247.04
_chemical_name_systematic
; 
 ? 
;
_space_group_IT_number 1
_symmetry_cell_setting triclinic
_symmetry_space_group_name_Hall 'P 1'
_symmetry_space_group_name_H-M 'P 1'
_atom_sites_solution_hydrogens geom
_atom_sites_solution_primary direct
_atom_sites_solution_secondary difmap
_audit_creation_method SHELXL-97
_audit_update_record
;
2017-05-09 deposited with the CCDC.
2017-06-29 downloaded from the CCDC.
;
_cell_angle_alpha 90.00
_cell_angle_beta 105.000(2)
_cell_angle_gamma 90.00
_cell_formula_units_Z 4
_cell_length_a 8.9975(8)
_cell_length_b 15.9489(15)
_cell_length_c 9.1643(9)
_cell_measurement_temperature 296(2)
_cell_volume 1270.3(2)
_computing_structure_refinement 'SHELXL-97 (Sheldrick, 1997)'
_computing_structure_solution 'SHELXS-97 (Sheldrick, 1990)'
_diffrn_ambient_temperature 296(2)
_diffrn_measured_fraction_theta_full 0.884
_diffrn_measured_fraction_theta_max 0.884
_diffrn_radiation_monochromator graphite
_diffrn_radiation_source 'fine-focus sealed tube'
_diffrn_radiation_type MoK\a
_diffrn_radiation_wavelength 0.71073
_diffrn_reflns_av_R_equivalents 0.0288
_diffrn_reflns_av_sigmaI/netI 0.0477
_diffrn_reflns_limit_h_max 13
_diffrn_reflns_limit_h_min -13
_diffrn_reflns_limit_k_max 23
_diffrn_reflns_limit_k_min -23
_diffrn_reflns_limit_l_max 12
_diffrn_reflns_limit_l_min -13
_diffrn_reflns_number 16816
_diffrn_reflns_theta_full 31.48
_diffrn_reflns_theta_max 31.48
_diffrn_reflns_theta_min 2.30
_exptl_absorpt_coefficient_mu 0.206
_exptl_crystal_colour Colorless
_exptl_crystal_density_diffrn 1.406
_exptl_crystal_density_method 'not measured'
_exptl_crystal_F_000 532
_refine_diff_density_max 3.384
_refine_diff_density_min -0.936
_refine_diff_density_rms 0.097
_refine_ls_abs_structure_details 'Flack H D (1983), Acta Cryst. A39, 876-881'
_refine_ls_abs_structure_Flack 0.3(5)
_refine_ls_extinction_method none
_refine_ls_goodness_of_fit_ref 1.140
_refine_ls_hydrogen_treatment mixed
_refine_ls_matrix_type full
_refine_ls_number_parameters 641
_refine_ls_number_reflns 13813
_refine_ls_number_restraints 4
_refine_ls_restrained_S_all 1.297
_refine_ls_R_factor_all 0.0806
_refine_ls_R_factor_gt 0.0706
_refine_ls_shift/su_max 1.478
_refine_ls_shift/su_mean 0.057
_refine_ls_structure_factor_coef Fsqd
_refine_ls_weighting_details 'calc w=1/[\s^2^(Fo^2^)+(0.1115P)^2^+1.1931P] where P=(Fo^2^+2Fc^2^)/3'
_refine_ls_weighting_scheme calc
_refine_ls_wR_factor_gt 0.1994
_refine_ls_wR_factor_ref 0.2138
_reflns_number_gt 11907
_reflns_number_total 13813
_reflns_threshold_expression >2sigma(I)
_cod_data_source_file c7cc03766j2.cif
_cod_data_source_block mo_20170328_cfx_lxy_ctb_0m
_cod_depositor_comments
;
The following automatic conversions were performed:

'_symmetry_cell_setting' value 'Triclinic' changed to 'triclinic'
according to
/home/data/users/saulius/crontab/automatic-downloads/rss-feeds/RSC/lib/dictionaries/cif_core.dic
dictionary named 'cif_core.dic' version 2.4.2 from 2011-04-26.

Automatic conversion script
Id: cif_fix_values 4973 2017-02-22 13:04:09Z antanas 

2023-11-22
Z value and formula fixed to values more according to usual
chemical conventions.                 miguel
;
_cod_original_formula_sum 'C H B N Na O'
_cod_original_formula_weight 130.88
_cod_original_formula_moiety C2H3BH5Na
_cod_original_formula_units_Z 14
_cod_original_sg_symbol_H-M P-1
_cod_database_code 7120354

loop_
_symmetry_equiv_pos_as_xyz
'x, y, z'

loop_
_atom_site_label
_atom_site_type_symbol
_atom_site_fract_x
_atom_site_fract_y
_atom_site_fract_z
_atom_site_U_iso_or_equiv
_atom_site_adp_type
_atom_site_occupancy
_atom_site_symmetry_multiplicity
_atom_site_calc_flag
_atom_site_refinement_flags
C30 C 0.6550(7) 0.1698(3) -0.0800(5) 0.0410(13) Uani 1 1 d .
H30A H 0.7469 0.1434 -0.0953 0.049 Uiso 1 1 calc R
H30B H 0.6223 0.1391 -0.0024 0.049 Uiso 1 1 calc R
H38 H 0.722(5) 0.018(3) 0.474(5) 0.005(9) Uiso 1 1 d .
N6 N 0.6094(5) 0.1271(2) 0.3877(4) 0.0158(7) Uani 1 1 d .
H37 H 1.045(5) 0.223(3) 0.996(5) 0.014(10) Uiso 1 1 d .
H39 H 0.542(5) 0.020(3) 0.508(5) 0.008(9) Uiso 1 1 d .
O7 O 0.1773(4) 0.8015(2) 1.1588(4) 0.0259(7) Uani 1 1 d .
Na1 Na 0.80551(19) 0.39256(10) 0.48249(19) 0.0171(3) Uani 1 1 d .
O1 O 0.6780(4) 0.4457(2) 0.6589(5) 0.0268(8) Uani 1 1 d .
N1 N 0.6093(4) 0.6193(2) 0.1955(4) 0.0144(7) Uani 1 1 d .
N5 N 0.7492(5) 0.8064(3) 0.4076(5) 0.0235(8) Uani 1 1 d .
N2 N 0.7110(5) 0.5815(2) 0.3108(5) 0.0204(8) Uani 1 1 d .
N4 N 0.5551(5) 0.4858(2) 0.1841(5) 0.0210(8) Uani 1 1 d .
N3 N 0.6756(5) 0.5016(2) 0.3033(5) 0.0230(8) Uani 1 1 d .
C1 C 0.5176(6) 0.5608(3) 0.1192(5) 0.0206(9) Uani 1 1 d .
H1 H 0.4383 0.5703 0.0329 0.025 Uiso 1 1 calc R
C2 C 0.6901(5) 0.7664(3) 0.3037(5) 0.0183(8) Uani 1 1 d .
B1 B 0.6142(7) 0.7143(3) 0.1571(6) 0.0209(10) Uani 1 1 d .
C9 C 0.5339(7) 0.4875(4) 0.6202(7) 0.0319(12) Uani 1 1 d .
H9A H 0.4573 0.4565 0.6557 0.038 Uiso 1 1 calc R
H9B H 0.4975 0.4952 0.5118 0.038 Uiso 1 1 calc R
C12 C 0.7553(7) 0.4731(4) 0.8108(6) 0.0288(11) Uani 1 1 d .
H12A H 0.8639 0.4591 0.8344 0.035 Uiso 1 1 calc R
H12B H 0.7104 0.4462 0.8842 0.035 Uiso 1 1 calc R
O4 O 1.0380(4) 0.9451(2) 0.4233(5) 0.0284(8) Uani 1 1 d .
N7 N 0.5093(5) 0.1653(2) 0.2725(5) 0.0229(8) Uani 1 1 d .
O3 O 1.2577(4) 0.3781(3) 0.2708(5) 0.0302(8) Uani 1 1 d .
C4 C 0.5283(5) -0.0189(3) 0.2773(5) 0.0187(8) Uani 1 1 d .
N12 N 1.0088(5) 0.0811(2) 0.7722(5) 0.0202(8) Uani 1 1 d .
N10 N 0.4715(6) -0.0588(3) 0.1760(5) 0.0261(9) Uani 1 1 d .
N13 N 1.0421(5) 0.0020(2) 0.7787(5) 0.0216(8) Uani 1 1 d .
C17 C 0.9654(7) 0.9722(4) 0.2735(6) 0.0295(11) Uani 1 1 d .
H17A H 0.8561 0.9601 0.2485 0.035 Uiso 1 1 calc R
H17B H 1.0101 0.9442 0.2011 0.035 Uiso 1 1 calc R
C25 C 0.2537(7) 0.7751(3) 1.3097(6) 0.0300(11) Uani 1 1 d .
H25A H 0.2078 0.8019 1.3825 0.036 Uiso 1 1 calc R
H25B H 0.3620 0.7897 1.3337 0.036 Uiso 1 1 calc R
B3 B 1.1032(7) 0.2158(3) 0.9293(6) 0.0220(10) Uani 1 1 d .
N15 N 0.9713(6) 0.3056(3) 0.6752(5) 0.0267(9) Uani 1 1 d .
C28 C 0.0367(7) 0.7548(4) 1.1240(7) 0.0360(13) Uani 1 1 d D
H28A H -0.0066 0.7535 1.0154 0.043 Uiso 1 1 calc R
H28B H -0.0371 0.7818 1.1693 0.043 Uiso 1 1 calc R
C20 C 1.1876(6) 0.9842(3) 0.4682(7) 0.0255(10) Uani 1 1 d .
H20A H 1.2580 0.9587 0.4170 0.031 Uiso 1 1 calc R
H20B H 1.2309 0.9797 0.5765 0.031 Uiso 1 1 calc R
C13 C 1.0623(7) 0.2978(3) 0.3389(7) 0.0293(11) Uani 1 1 d .
H13A H 1.0456 0.2647 0.2473 0.035 Uiso 1 1 calc R
H13B H 1.0420 0.2624 0.4176 0.035 Uiso 1 1 calc R
N11 N 1.1100(4) 0.1204(2) 0.8876(4) 0.0154(7) Uani 1 1 d .
C16 C 0.9925(7) 0.4213(4) 0.1979(7) 0.0345(13) Uani 1 1 d .
H16A H 0.9253 0.4698 0.1821 0.041 Uiso 1 1 calc R
H16B H 0.9739 0.3908 0.1033 0.041 Uiso 1 1 calc R
C18 C 0.9932(11) 1.0678(4) 0.2717(9) 0.055(2) Uani 1 1 d .
H18A H 0.9070 1.0990 0.2896 0.066 Uiso 1 1 calc R
H18B H 1.0116 1.0857 0.1768 0.066 Uiso 1 1 calc R
N14 N 1.1641(5) -0.0135(2) 0.8999(5) 0.0211(8) Uani 1 1 d .
N8 N 0.5424(5) 0.2451(3) 0.2796(5) 0.0211(8) Uani 1 1 d .
N9 N 0.6641(5) 0.2609(2) 0.4000(5) 0.0212(8) Uani 1 1 d .
C6 C 1.0291(5) 0.2658(3) 0.7786(5) 0.0174(8) Uani 1 1 d .
C5 C 1.2036(5) 0.0606(3) 0.9641(5) 0.0173(8) Uani 1 1 d .
H5 H 1.2841 0.0698 1.0495 0.021 Uiso 1 1 calc R
C15 C 1.1594(7) 0.4499(3) 0.2451(6) 0.0259(11) Uani 1 1 d .
H15A H 1.1818 0.4845 0.1664 0.031 Uiso 1 1 calc R
H15B H 1.1771 0.4831 0.3366 0.031 Uiso 1 1 calc R
C3 C 0.7033(5) 0.1873(3) 0.4637(5) 0.0187(8) Uani 1 1 d .
H3 H 0.7841 0.1782 0.5488 0.022 Uiso 1 1 calc R
B2 B 0.6042(7) 0.0318(3) 0.4292(6) 0.0205(10) Uani 1 1 d .
C14 C 1.2244(7) 0.3267(4) 0.3843(7) 0.0328(12) Uani 1 1 d .
H14A H 1.2423 0.3579 0.4780 0.039 Uiso 1 1 calc R
H14B H 1.2925 0.2785 0.4015 0.039 Uiso 1 1 calc R
C19 C 1.1552(7) 1.0794(2) 0.4189(5) 0.0368(11) Uani 1 1 d .
H19A H 1.2397 1.1037 0.3856 0.044 Uiso 1 1 calc R
H19B H 1.1351 1.1132 0.4997 0.044 Uiso 1 1 calc R
O2 O 0.9579(5) 0.3676(3) 0.3132(5) 0.0321(9) Uani 1 1 d .
C11 C 0.7341(5) 0.5661(2) 0.8134(6) 0.0301(10) Uani 1 1 d .
H11A H 0.8116 0.5943 0.7748 0.036 Uiso 1 1 calc R
H11B H 0.7432 0.5852 0.9158 0.036 Uiso 1 1 calc R
C26 C 0.2340(7) 0.6814(4) 1.3129(9) 0.0416(15) Uani 1 1 d .
H26A H 0.3165 0.6519 1.2846 0.050 Uiso 1 1 calc R
H26B H 0.2260 0.6619 1.4108 0.050 Uiso 1 1 calc R
O6 O 0.4576(5) 0.8792(3) 0.8125(5) 0.0318(9) Uani 1 1 d .
O5 O 0.7580(5) 0.8685(3) 0.7703(5) 0.0304(8) Uani 1 1 d .
N16 N 0.1100(4) 0.6284(2) 0.6954(4) 0.0148(7) Uani 1 1 d .
N18 N 0.0555(5) 0.7615(2) 0.6841(5) 0.0212(8) Uani 1 1 d .
C7 C 0.2102(5) 0.6650(3) 0.8102(5) 0.0162(8) Uani 1 1 d .
H7 H 0.2894 0.6391 0.8816 0.019 Uiso 1 1 calc R
N20 N 0.2489(5) 0.4405(3) 0.9071(5) 0.0230(8) Uani 1 1 d .
O8 O 0.5386(4) 0.3019(3) -0.0766(4) 0.0280(8) Uani 1 1 d .
C22 C 0.5604(7) 0.9485(3) 0.8388(6) 0.0277(11) Uani 1 1 d .
H22A H 0.5391 0.9835 0.9175 0.033 Uiso 1 1 calc R
H22B H 0.5431 0.9818 0.7474 0.033 Uiso 1 1 calc R
C24 C 0.6582(7) 0.7965(3) 0.7447(6) 0.0269(11) Uani 1 1 d .
H24A H 0.6755 0.7632 0.8362 0.032 Uiso 1 1 calc R
H24B H 0.6794 0.7618 0.6656 0.032 Uiso 1 1 calc R
C8 C 0.1909(6) 0.4805(3) 0.8047(5) 0.0191(8) Uani 1 1 d .
N19 N 0.1747(5) 0.7454(2) 0.8026(5) 0.0220(8) Uani 1 1 d .
C21 C 0.7242(7) 0.9216(4) 0.8847(7) 0.0357(13) Uani 1 1 d .
H21A H 0.7905 0.9705 0.8993 0.043 Uiso 1 1 calc R
H21B H 0.7441 0.8914 0.9797 0.043 Uiso 1 1 calc R
C32 C 0.4672(7) 0.2758(4) -0.2250(6) 0.0298(11) Uani 1 1 d .
H32A H 0.5016 0.3091 -0.2986 0.036 Uiso 1 1 calc R
H32B H 0.3561 0.2795 -0.2458 0.036 Uiso 1 1 calc R
C23 C 0.4916(6) 0.8272(4) 0.6982(6) 0.0318(12) Uani 1 1 d .
H23A H 0.4745 0.8586 0.6047 0.038 Uiso 1 1 calc R
H23B H 0.4228 0.7793 0.6803 0.038 Uiso 1 1 calc R
N17 N 0.0178(6) 0.6871(3) 0.6193(6) 0.0296(10) Uani 1 1 d .
B4 B 0.1132(6) 0.5331(3) 0.6576(6) 0.0189(9) Uani 1 1 d .
C29 C 0.6869(7) 0.2605(3) -0.0338(7) 0.0311(12) Uani 1 1 d .
H29A H 0.7316 0.2648 0.0743 0.037 Uiso 1 1 calc R
H29B H 0.7572 0.2853 -0.0859 0.037 Uiso 1 1 calc R
Na4 Na 0.3055(2) 0.85420(10) 0.9823(2) 0.0176(3) Uani 1 1 d .
Na3 Na 0.9125(2) 0.89221(10) 0.60074(19) 0.0173(3) Uani 1 1 d .
Na2 Na 0.4125(2) 0.35456(10) 0.10085(19) 0.0178(4) Uani 1 1 d .
H33 H 0.205(6) 0.526(4) 0.566(6) 0.028(14) Uiso 1 1 d .
H35 H 0.510(7) 0.750(4) 0.102(7) 0.035(16) Uiso 1 1 d .
H34 H 0.718(7) 0.721(4) 0.061(7) 0.041(16) Uiso 1 1 d .
C10 C 0.5740(8) 0.5849(4) 0.7138(19) 0.176(8) Uani 1 1 d .
H10A H 0.5751 0.6304 0.6439 0.212 Uiso 1 1 calc R
H10B H 0.5017 0.5976 0.7730 0.212 Uiso 1 1 calc R
C31 C 0.5284(19) 0.1701(6) -0.2261(7) 0.190(9) Uani 1 1 d .
H31A H 0.4468 0.1309 -0.2230 0.228 Uiso 1 1 calc R
H31B H 0.5678 0.1580 -0.3129 0.228 Uiso 1 1 calc R
C27 C 0.0645(9) 0.6729(5) 1.179(2) 0.233(11) Uani 1 1 d D
H27A H -0.0168 0.6537 1.2228 0.279 Uiso 1 1 calc R
H27B H 0.0733 0.6345 1.0998 0.279 Uiso 1 1 calc R
H36 H 1.220(4) 0.234(2) 0.969(4) 0.000(7) Uiso 1 1 d .

loop_
_atom_site_aniso_label
_atom_site_aniso_U_11
_atom_site_aniso_U_22
_atom_site_aniso_U_33
_atom_site_aniso_U_23
_atom_site_aniso_U_13
_atom_site_aniso_U_12
C30 0.080(4) 0.0168(17) 0.039(2) -0.0146(16) 0.038(2) -0.0043(19)
N6 0.0206(18) 0.0138(15) 0.0101(16) -0.0006(12) -0.0016(13) -0.0021(14)
O7 0.0236(17) 0.0279(18) 0.0263(19) 0.0050(14) 0.0068(14) -0.0040(15)
Na1 0.0190(8) 0.0127(7) 0.0177(9) 0.0015(6) 0.0011(7) 0.0013(6)
O1 0.0216(17) 0.0265(17) 0.032(2) -0.0067(15) 0.0055(15) 0.0058(14)
N1 0.0129(15) 0.0119(15) 0.0169(17) 0.0031(13) 0.0013(13) 0.0009(12)
N5 0.027(2) 0.0177(17) 0.020(2) 0.0006(14) -0.0041(16) 0.0014(16)
N2 0.025(2) 0.0137(16) 0.0195(19) 0.0024(13) 0.0009(16) -0.0046(15)
N4 0.027(2) 0.0139(16) 0.0214(19) -0.0017(14) 0.0047(16) -0.0005(15)
N3 0.030(2) 0.0102(15) 0.026(2) 0.0036(14) 0.0021(17) -0.0019(15)
C1 0.023(2) 0.020(2) 0.017(2) 0.0008(16) 0.0010(17) -0.0048(18)
C2 0.021(2) 0.0134(17) 0.017(2) 0.0037(15) -0.0030(16) -0.0028(16)
B1 0.030(3) 0.0150(19) 0.014(2) 0.0014(16) -0.0026(19) -0.0068(19)
C9 0.024(2) 0.033(3) 0.037(3) -0.003(2) 0.005(2) 0.008(2)
C12 0.032(3) 0.028(2) 0.024(3) -0.0031(19) 0.004(2) 0.003(2)
O4 0.0240(18) 0.0299(19) 0.030(2) 0.0057(15) 0.0056(15) -0.0040(15)
N7 0.0207(19) 0.0152(17) 0.024(2) 0.0058(14) -0.0092(16) 0.0038(15)
O3 0.0262(18) 0.0312(19) 0.036(2) 0.0063(16) 0.0124(16) 0.0021(15)
C4 0.022(2) 0.0107(16) 0.023(2) 0.0016(15) 0.0034(17) 0.0018(16)
N12 0.0216(19) 0.0127(16) 0.0195(19) -0.0059(13) -0.0066(15) -0.0013(14)
N10 0.034(2) 0.0157(16) 0.024(2) -0.0023(15) -0.0014(18) -0.0037(16)
N13 0.0211(19) 0.0137(16) 0.026(2) 0.0000(14) -0.0005(16) 0.0005(14)
C17 0.030(3) 0.034(3) 0.024(3) 0.002(2) 0.007(2) 0.004(2)
C25 0.038(3) 0.028(2) 0.025(3) 0.002(2) 0.010(2) -0.007(2)
B3 0.036(3) 0.0101(18) 0.016(2) -0.0033(16) 0.000(2) 0.0043(19)
N15 0.031(2) 0.0184(18) 0.024(2) 0.0028(15) -0.0042(18) 0.0013(17)
C28 0.025(2) 0.044(3) 0.039(3) 0.000(2) 0.009(2) -0.011(2)
C20 0.021(2) 0.0185(18) 0.037(3) 0.0077(17) 0.0082(18) 0.0027(15)
C13 0.039(3) 0.023(2) 0.030(3) -0.0039(19) 0.016(2) -0.003(2)
N11 0.0193(17) 0.0127(15) 0.0100(16) 0.0005(12) -0.0039(13) -0.0007(13)
C16 0.037(3) 0.038(3) 0.031(3) 0.018(2) 0.013(3) 0.012(2)
C18 0.093(6) 0.033(3) 0.053(4) 0.015(3) 0.042(4) 0.023(3)
N14 0.0226(19) 0.0124(16) 0.025(2) -0.0032(14) -0.0001(16) -0.0001(14)
N8 0.0206(18) 0.0168(17) 0.022(2) 0.0024(14) -0.0008(15) 0.0034(14)
N9 0.023(2) 0.0146(16) 0.023(2) 0.0028(14) -0.0002(15) -0.0043(15)
C6 0.021(2) 0.0083(15) 0.022(2) -0.0042(14) 0.0039(17) -0.0006(15)
C5 0.019(2) 0.0096(16) 0.018(2) -0.0013(14) -0.0045(15) 0.0011(14)
C15 0.045(3) 0.0124(18) 0.025(2) 0.0050(16) 0.019(2) 0.0048(19)
C3 0.021(2) 0.0100(17) 0.020(2) 0.0000(15) -0.0044(17) -0.0014(16)
B2 0.031(3) 0.0086(17) 0.017(2) 0.0020(16) -0.0027(19) -0.0003(18)
C14 0.032(3) 0.037(3) 0.032(3) 0.012(2) 0.013(2) 0.010(2)
C19 0.069(3) 0.0115(16) 0.040(2) 0.0115(15) 0.033(2) 0.0012(17)
O2 0.038(2) 0.031(2) 0.034(2) 0.0155(16) 0.0212(18) 0.0126(17)
C11 0.0267(16) 0.0151(15) 0.060(3) -0.0122(16) 0.0324(18) -0.0007(12)
C26 0.038(3) 0.026(3) 0.071(4) 0.015(3) 0.034(3) 0.004(2)
O6 0.033(2) 0.0316(19) 0.036(2) -0.0150(16) 0.0185(18) -0.0098(16)
O5 0.031(2) 0.0290(19) 0.035(2) -0.0075(16) 0.0149(17) -0.0049(16)
N16 0.0147(16) 0.0124(15) 0.0168(17) -0.0038(13) 0.0033(13) 0.0002(13)
N18 0.027(2) 0.0151(16) 0.0206(19) 0.0023(14) 0.0053(16) 0.0034(15)
C7 0.0172(19) 0.0106(17) 0.017(2) -0.0019(14) -0.0030(15) 0.0021(15)
N20 0.028(2) 0.0140(16) 0.022(2) -0.0012(14) -0.0013(17) 0.0005(15)
O8 0.0263(19) 0.0330(19) 0.0254(19) -0.0049(15) 0.0078(15) 0.0012(15)
C22 0.046(3) 0.0181(19) 0.022(2) -0.0007(17) 0.014(2) -0.001(2)
C24 0.040(3) 0.0151(18) 0.032(3) -0.0005(17) 0.020(2) -0.0014(19)
C8 0.020(2) 0.0157(17) 0.017(2) 0.0001(15) -0.0032(17) 0.0015(16)
N19 0.028(2) 0.0132(16) 0.022(2) -0.0062(14) 0.0016(16) -0.0022(15)
C21 0.040(3) 0.036(3) 0.036(3) -0.017(2) 0.017(3) -0.015(2)
C32 0.032(3) 0.035(3) 0.025(3) 0.000(2) 0.011(2) -0.001(2)
C23 0.030(3) 0.039(3) 0.028(3) -0.015(2) 0.009(2) -0.006(2)
N17 0.035(3) 0.026(2) 0.026(2) 0.0013(17) 0.0052(19) 0.0029(19)
B4 0.023(2) 0.0138(19) 0.015(2) -0.0011(16) -0.0049(17) 0.0038(17)
C29 0.025(2) 0.027(2) 0.044(3) -0.005(2) 0.014(2) -0.001(2)
Na4 0.0203(9) 0.0119(7) 0.0184(9) -0.0023(6) 0.0013(7) -0.0023(7)
Na3 0.0198(9) 0.0120(7) 0.0179(9) -0.0018(6) 0.0013(7) -0.0011(7)
Na2 0.0212(9) 0.0121(7) 0.0183(9) 0.0018(6) 0.0020(7) 0.0007(7)
C10 0.059(4) 0.042(4) 0.47(2) 0.128(8) 0.145(9) 0.047(3)
C31 0.43(2) 0.115(7) 0.026(3) -0.040(4) 0.068(7) -0.208(12)
C27 0.082(5) 0.085(6) 0.59(3) -0.206(12) 0.197(12) -0.068(5)

loop_
_atom_type_symbol
_atom_type_description
_atom_type_scat_dispersion_real
_atom_type_scat_dispersion_imag
_atom_type_scat_source
C C 0.0033 0.0016 'International Tables Vol C Tables 4.2.6.8 and 6.1.1.4'
H H 0.0000 0.0000 'International Tables Vol C Tables 4.2.6.8 and 6.1.1.4'
B B 0.0013 0.0007 'International Tables Vol C Tables 4.2.6.8 and 6.1.1.4'
N N 0.0061 0.0033 'International Tables Vol C Tables 4.2.6.8 and 6.1.1.4'
O O 0.0106 0.0060 'International Tables Vol C Tables 4.2.6.8 and 6.1.1.4'
Na Na 0.0362 0.0249 'International Tables Vol C Tables 4.2.6.8 and 6.1.1.4'

loop_
_geom_angle_atom_site_label_1
_geom_angle_atom_site_label_2
_geom_angle_atom_site_label_3
_geom_angle
_geom_angle_site_symmetry_1
_geom_angle_site_symmetry_3
C31 C30 C29 106.8(6) . .
N7 N6 C3 106.6(4) . .
N7 N6 B2 125.0(4) . .
C3 N6 B2 128.2(4) . .
C28 O7 C25 103.7(4) . .
C28 O7 Na4 126.2(3) . .
C25 O7 Na4 124.3(3) . .
O2 Na1 O1 167.85(17) . .
O2 Na1 N15 91.70(16) . .
O1 Na1 N15 91.33(16) . .
O2 Na1 N3 86.38(16) . .
O1 Na1 N3 88.41(16) . .
N15 Na1 N3 168.98(17) . .
O2 Na1 N9 89.78(17) . .
O1 Na1 N9 102.21(16) . .
N15 Na1 N9 84.70(16) . .
N3 Na1 N9 106.12(16) . .
C9 O1 C12 106.1(4) . .
C9 O1 Na1 124.8(3) . .
C12 O1 Na1 124.4(3) . .
C1 N1 N2 107.7(4) . .
C1 N1 B1 128.2(4) . .
N2 N1 B1 123.9(4) . .
C2 N5 Na3 168.9(4) . .
N3 N2 N1 106.7(4) . .
C1 N4 N3 104.5(4) . .
C1 N4 Na2 124.6(3) . .
N3 N4 Na2 130.7(3) . .
N2 N3 N4 110.9(4) . .
N2 N3 Na1 125.7(3) . .
N4 N3 Na1 123.4(3) . .
N1 C1 N4 110.1(4) . .
N5 C2 B1 177.2(5) . .
N1 B1 C2 110.6(4) . .
O1 C9 C10 103.5(5) . .
O1 C12 C11 106.4(4) . .
C17 O4 C20 107.7(4) . .
C17 O4 Na3 126.1(3) . .
C20 O4 Na3 122.3(3) . .
N8 N7 N6 107.8(4) . .
C14 O3 C15 110.2(4) . .
C14 O3 Na2 131.5(3) . 1_655
C15 O3 Na2 117.5(3) . 1_655
N10 C4 B2 175.2(5) . .
N13 N12 N11 108.3(4) . .
C4 N10 Na4 168.2(4) . 1_544
N12 N13 N14 109.9(4) . .
N12 N13 Na3 126.7(3) . 1_545
N14 N13 Na3 123.4(3) . 1_545
O4 C17 C18 106.0(5) . .
O7 C25 C26 106.2(5) . .
N11 B3 C6 108.0(4) . .
C6 N15 Na1 167.9(4) . .
O7 C28 C27 109.8(6) . .
O4 C20 C19 104.1(4) . .
O2 C13 C14 111.1(4) . .
C5 N11 N12 106.4(4) . .
C5 N11 B3 128.2(4) . .
N12 N11 B3 125.1(4) . .
O2 C16 C15 110.6(5) . .
C17 C18 C19 101.8(5) . .
C5 N14 N13 105.4(4) . .
C5 N14 Na4 124.5(3) . 1_645
N13 N14 Na4 130.0(3) . 1_645
N7 N8 N9 110.2(4) . .
N7 N8 Na2 126.4(3) . .
N9 N8 Na2 123.3(3) . .
C3 N9 N8 105.1(4) . .
C3 N9 Na1 124.3(3) . .
N8 N9 Na1 130.4(3) . .
N15 C6 B3 175.4(5) . .
N14 C5 N11 110.0(4) . .
O3 C15 C16 109.3(4) . .
N9 C3 N6 110.2(4) . .
N6 B2 C4 108.1(4) . .
O3 C14 C13 110.7(5) . .
C20 C19 C18 100.2(4) . .
C13 O2 C16 108.7(4) . .
C13 O2 Na1 119.4(3) . .
C16 O2 Na1 130.6(3) . .
C12 C11 C10 106.9(5) . .
C27 C26 C25 98.8(5) . .
C22 O6 C23 108.7(4) . .
C22 O6 Na4 118.9(3) . .
C23 O6 Na4 131.0(3) . .
C24 O5 C21 110.4(4) . .
C24 O5 Na3 117.9(3) . .
C21 O5 Na3 130.8(3) . .
N17 N16 C7 108.0(4) . .
N17 N16 B4 128.1(4) . .
C7 N16 B4 123.8(4) . .
N17 N18 N19 104.4(4) . .
N17 N18 Na3 124.3(3) . 1_455
N19 N18 Na3 131.1(3) . 1_455
N19 C7 N16 106.2(4) . .
C8 N20 Na2 168.9(4) . 1_556
C32 O8 C29 106.5(4) . .
C32 O8 Na2 126.1(3) . .
C29 O8 Na2 123.2(3) . .
O6 C22 C21 112.2(4) . .
O5 C24 C23 108.4(4) . .
N20 C8 B4 177.4(5) . .
C7 N19 N18 111.2(4) . .
C7 N19 Na4 125.5(3) . .
N18 N19 Na4 123.3(3) . .
O5 C21 C22 110.1(5) . .
O8 C32 C31 102.8(5) . .
O6 C23 C24 111.2(5) . .
N16 N17 N18 110.1(4) . .
N16 B4 C8 110.8(4) . .
O8 C29 C30 105.4(5) . .
O6 Na4 O7 168.14(17) . .
O6 Na4 N10 91.93(17) . 1_566
O7 Na4 N10 91.11(16) . 1_566
O6 Na4 N14 89.71(16) . 1_465
O7 Na4 N14 101.99(16) . 1_465
N10 Na4 N14 84.64(16) 1_566 1_465
O6 Na4 N19 86.36(16) . .
O7 Na4 N19 88.50(16) . .
N10 Na4 N19 169.15(17) 1_566 .
N14 Na4 N19 106.04(16) 1_465 .
O4 Na3 O5 167.16(17) . .
O4 Na3 N5 90.36(16) . .
O5 Na3 N5 92.35(17) . .
O4 Na3 N13 88.49(16) . 1_565
O5 Na3 N13 86.39(16) . 1_565
N5 Na3 N13 168.63(16) . 1_565
O4 Na3 N18 102.19(15) . 1_655
O5 Na3 N18 90.54(15) . 1_655
N5 Na3 N18 85.28(15) . 1_655
N13 Na3 N18 106.02(16) 1_565 1_655
O8 Na2 O3 167.21(17) . 1_455
O8 Na2 N20 90.34(16) . 1_554
O3 Na2 N20 92.46(15) 1_455 1_554
O8 Na2 N4 102.13(15) . .
O3 Na2 N4 90.54(15) 1_455 .
N20 Na2 N4 85.12(15) 1_554 .
O8 Na2 N8 88.62(16) . .
O3 Na2 N8 86.21(16) 1_455 .
N20 Na2 N8 168.80(17) 1_554 .
N4 Na2 N8 106.00(16) . .
C11 C10 C9 99.3(4) . .
C30 C31 C32 99.3(4) . .
C26 C27 C28 103.3(5) . .

loop_
_geom_bond_atom_site_label_1
_geom_bond_atom_site_label_2
_geom_bond_distance
_geom_bond_site_symmetry_2
C30 C31 1.516(13) .
C30 C29 1.514(7) .
N6 N7 1.343(5) .
N6 C3 1.348(6) .
N6 B2 1.571(6) .
O7 C28 1.431(7) .
O7 C25 1.438(7) .
O7 Na4 2.371(4) .
Na1 O2 2.355(4) .
Na1 O1 2.368(4) .
Na1 N15 2.430(5) .
Na1 N3 2.468(5) .
Na1 N9 2.470(4) .
O1 C9 1.419(6) .
O1 C12 1.453(7) .
N1 C1 1.319(6) .
N1 N2 1.348(5) .
N1 B1 1.559(6) .
N5 C2 1.156(7) .
N5 Na3 2.412(5) .
N2 N3 1.311(5) .
N4 C1 1.340(6) .
N4 N3 1.349(6) .
N4 Na2 2.470(4) .
C2 B1 1.578(7) .
C9 C10 1.765(14) .
C12 C11 1.497(7) .
O4 C17 1.426(7) .
O4 C20 1.444(7) .
O4 Na3 2.362(4) .
N7 N8 1.304(6) .
O3 C14 1.416(7) .
O3 C15 1.429(6) .
O3 Na2 2.373(4) 1_655
C4 N10 1.132(7) .
C4 B2 1.602(7) .
N12 N13 1.295(5) .
N12 N11 1.357(5) .
N10 Na4 2.436(5) 1_544
N13 N14 1.368(6) .
N13 Na3 2.470(5) 1_545
C17 C18 1.545(9) .
C25 C26 1.506(8) .
B3 N11 1.574(6) .
B3 C6 1.584(7) .
N15 C6 1.148(7) .
C28 C27 1.399(13) .
C20 C19 1.589(6) .
C13 O2 1.436(6) .
C13 C14 1.483(9) .
N11 C5 1.343(5) .
C16 O2 1.455(6) .
C16 C15 1.521(9) .
C18 C19 1.720(11) .
N14 C5 1.327(5) .
N14 Na4 2.478(4) 1_645
N8 N9 1.362(6) .
N8 Na2 2.471(4) .
N9 C3 1.317(6) .
C11 C10 1.523(11) .
C26 C27 1.697(15) .
O6 C22 1.421(6) .
O6 C23 1.430(6) .
O6 Na4 2.357(4) .
O5 C24 1.438(6) .
O5 C21 1.440(6) .
O5 Na3 2.369(4) .
N16 N17 1.324(6) .
N16 C7 1.331(6) .
N16 B4 1.560(6) .
N18 N17 1.331(6) .
N18 N19 1.339(6) .
N18 Na3 2.464(4) 1_455
C7 N19 1.319(5) .
N20 C8 1.143(7) .
N20 Na2 2.418(5) 1_556
O8 C32 1.408(7) .
O8 C29 1.449(7) .
O8 Na2 2.365(4) .
C22 C21 1.487(9) .
C24 C23 1.529(8) .
C8 B4 1.589(7) .
N19 Na4 2.471(4) .
C32 C31 1.774(15) .
Na4 N10 2.436(5) 1_566
Na4 N14 2.478(4) 1_465
Na3 N13 2.470(5) 1_565
Na3 N18 2.464(4) 1_655
Na2 O3 2.373(4) 1_455
Na2 N20 2.418(5) 1_554

loop_
_geom_torsion_atom_site_label_1
_geom_torsion_atom_site_label_2
_geom_torsion_atom_site_label_3
_geom_torsion_atom_site_label_4
_geom_torsion
_geom_torsion_site_symmetry_1
_geom_torsion_site_symmetry_4
O2 Na1 O1 C9 92.4(9) . .
N15 Na1 O1 C9 -163.2(4) . .
N3 Na1 O1 C9 27.8(4) . .
N9 Na1 O1 C9 -78.3(4) . .
O2 Na1 O1 C12 -60.1(10) . .
N15 Na1 O1 C12 44.4(4) . .
N3 Na1 O1 C12 -124.6(4) . .
N9 Na1 O1 C12 129.2(4) . .
C1 N1 N2 N3 -1.5(5) . .
B1 N1 N2 N3 -176.9(4) . .
N1 N2 N3 N4 1.2(5) . .
N1 N2 N3 Na1 -177.9(3) . .
C1 N4 N3 N2 -0.5(5) . .
Na2 N4 N3 N2 -176.5(3) . .
C1 N4 N3 Na1 178.7(3) . .
Na2 N4 N3 Na1 2.7(6) . .
O2 Na1 N3 N2 -94.3(4) . .
O1 Na1 N3 N2 74.8(4) . .
N15 Na1 N3 N2 -14.0(12) . .
N9 Na1 N3 N2 177.0(4) . .
O2 Na1 N3 N4 86.7(4) . .
O1 Na1 N3 N4 -104.2(4) . .
N15 Na1 N3 N4 167.0(8) . .
N9 Na1 N3 N4 -2.0(4) . .
N2 N1 C1 N4 1.3(5) . .
B1 N1 C1 N4 176.4(5) . .
N3 N4 C1 N1 -0.5(5) . .
Na2 N4 C1 N1 175.8(3) . .
Na3 N5 C2 B1 -26(11) . .
C1 N1 B1 C2 157.5(4) . .
N2 N1 B1 C2 -28.1(6) . .
N5 C2 B1 N1 136(10) . .
C12 O1 C9 C10 33.2(7) . .
Na1 O1 C9 C10 -123.4(5) . .
C9 O1 C12 C11 -45.0(6) . .
Na1 O1 C12 C11 111.7(4) . .
C3 N6 N7 N8 0.0(5) . .
B2 N6 N7 N8 175.3(4) . .
B2 C4 N10 Na4 47(7) . 1_544
N11 N12 N13 N14 1.1(5) . .
N11 N12 N13 Na3 -178.0(3) . 1_545
C20 O4 C17 C18 -44.9(6) . .
Na3 O4 C17 C18 113.1(5) . .
C28 O7 C25 C26 43.2(5) . .
Na4 O7 C25 C26 -111.3(4) . .
O2 Na1 N15 C6 -169(2) . .
O1 Na1 N15 C6 23(2) . .
N3 Na1 N15 C6 112(2) . .
N9 Na1 N15 C6 -79(2) . .
C25 O7 C28 C27 -40.3(8) . .
Na4 O7 C28 C27 113.6(7) . .
C17 O4 C20 C19 45.9(5) . .
Na3 O4 C20 C19 -113.1(4) . .
N13 N12 N11 C5 -0.8(5) . .
N13 N12 N11 B3 -175.0(5) . .
C6 B3 N11 C5 156.7(4) . .
C6 B3 N11 N12 -30.5(7) . .
O4 C17 C18 C19 23.7(5) . .
N12 N13 N14 C5 -1.0(5) . .
Na3 N13 N14 C5 178.2(3) 1_545 .
N12 N13 N14 Na4 -176.3(3) . 1_645
Na3 N13 N14 Na4 2.8(6) 1_545 1_645
N6 N7 N8 N9 -0.4(5) . .
N6 N7 N8 Na2 178.1(3) . .
N7 N8 N9 C3 0.6(6) . .
Na2 N8 N9 C3 -178.0(3) . .
N7 N8 N9 Na1 176.0(3) . .
Na2 N8 N9 Na1 -2.6(6) . .
O2 Na1 N9 C3 90.6(4) . .
O1 Na1 N9 C3 -91.3(4) . .
N15 Na1 N9 C3 -1.1(4) . .
N3 Na1 N9 C3 176.8(4) . .
O2 Na1 N9 N8 -84.0(4) . .
O1 Na1 N9 N8 94.0(4) . .
N15 Na1 N9 N8 -175.8(4) . .
N3 Na1 N9 N8 2.1(4) . .
Na1 N15 C6 B3 -37(8) . .
N11 B3 C6 N15 148(7) . .
N13 N14 C5 N11 0.4(5) . .
Na4 N14 C5 N11 176.1(3) 1_645 .
N12 N11 C5 N14 0.2(5) . .
B3 N11 C5 N14 174.1(5) . .
C14 O3 C15 C16 -58.7(5) . .
Na2 O3 C15 C16 112.3(4) 1_655 .
O2 C16 C15 O3 58.1(6) . .
N8 N9 C3 N6 -0.5(5) . .
Na1 N9 C3 N6 -176.3(3) . .
N7 N6 C3 N9 0.3(5) . .
B2 N6 C3 N9 -174.8(5) . .
N7 N6 B2 C4 29.1(6) . .
C3 N6 B2 C4 -156.6(4) . .
N10 C4 B2 N6 -154(6) . .
C15 O3 C14 C13 59.8(6) . .
Na2 O3 C14 C13 -109.6(5) 1_655 .
O2 C13 C14 O3 -59.5(6) . .
O4 C20 C19 C18 -26.9(5) . .
C17 C18 C19 C20 2.2(5) . .
C14 C13 O2 C16 57.6(6) . .
C14 C13 O2 Na1 -110.5(4) . .
C15 C16 O2 C13 -57.1(6) . .
C15 C16 O2 Na1 109.2(5) . .
O1 Na1 O2 C13 122.3(8) . .
N15 Na1 O2 C13 17.9(4) . .
N3 Na1 O2 C13 -172.9(4) . .
N9 Na1 O2 C13 -66.8(4) . .
O1 Na1 O2 C16 -42.7(11) . .
N15 Na1 O2 C16 -147.1(5) . .
N3 Na1 O2 C16 22.1(5) . .
N9 Na1 O2 C16 128.2(5) . .
O1 C12 C11 C10 36.2(7) . .
O7 C25 C26 C27 -28.9(6) . .
N17 N16 C7 N19 1.0(5) . .
B4 N16 C7 N19 177.7(4) . .
C23 O6 C22 C21 -57.9(5) . .
Na4 O6 C22 C21 110.5(4) . .
C21 O5 C24 C23 58.0(5) . .
Na3 O5 C24 C23 -112.3(4) . .
Na2 N20 C8 B4 42(14) 1_556 .
N16 C7 N19 N18 -1.0(5) . .
N16 C7 N19 Na4 178.4(3) . .
N17 N18 N19 C7 0.5(5) . .
Na3 N18 N19 C7 176.1(3) 1_455 .
N17 N18 N19 Na4 -178.8(3) . .
Na3 N18 N19 Na4 -3.2(6) 1_455 .
C24 O5 C21 C22 -58.0(6) . .
Na3 O5 C21 C22 110.7(5) . .
O6 C22 C21 O5 58.0(6) . .
C29 O8 C32 C31 35.6(6) . .
Na2 O8 C32 C31 -121.8(5) . .
C22 O6 C23 C24 58.4(6) . .
Na4 O6 C23 C24 -108.2(5) . .
O5 C24 C23 O6 -59.2(6) . .
C7 N16 N17 N18 -0.7(5) . .
B4 N16 N17 N18 -177.3(4) . .
N19 N18 N17 N16 0.1(5) . .
Na3 N18 N17 N16 -175.9(3) 1_455 .
N17 N16 B4 C8 -157.6(4) . .
C7 N16 B4 C8 26.4(6) . .
N20 C8 B4 N16 -148(12) . .
C32 O8 C29 C30 -46.7(5) . .
Na2 O8 C29 C30 111.6(4) . .
C31 C30 C29 O8 36.1(7) . .
C22 O6 Na4 O7 -122.8(8) . .
C23 O6 Na4 O7 42.6(12) . .
C22 O6 Na4 N10 -18.0(4) . 1_566
C23 O6 Na4 N10 147.4(5) . 1_566
C22 O6 Na4 N14 66.6(4) . 1_465
C23 O6 Na4 N14 -128.0(5) . 1_465
C22 O6 Na4 N19 172.7(4) . .
C23 O6 Na4 N19 -21.9(5) . .
C28 O7 Na4 O6 -87.8(10) . .
C25 O7 Na4 O6 61.0(10) . .
C28 O7 Na4 N10 167.3(4) . 1_566
C25 O7 Na4 N10 -43.9(4) . 1_566
C28 O7 Na4 N14 82.6(4) . 1_465
C25 O7 Na4 N14 -128.6(4) . 1_465
C28 O7 Na4 N19 -23.5(4) . .
C25 O7 Na4 N19 125.3(4) . .
C7 N19 Na4 O6 94.4(4) . .
N18 N19 Na4 O6 -86.4(4) . .
C7 N19 Na4 O7 -74.9(4) . .
N18 N19 Na4 O7 104.3(4) . .
C7 N19 Na4 N10 13.2(12) . 1_566
N18 N19 Na4 N10 -167.6(8) . 1_566
C7 N19 Na4 N14 -177.0(4) . 1_465
N18 N19 Na4 N14 2.3(4) . 1_465
C17 O4 Na3 O5 -57.9(10) . .
C20 O4 Na3 O5 97.2(9) . .
C17 O4 Na3 N5 44.3(4) . .
C20 O4 Na3 N5 -160.6(3) . .
C17 O4 Na3 N13 -124.3(4) . 1_565
C20 O4 Na3 N13 30.7(4) . 1_565
C17 O4 Na3 N18 129.6(4) . 1_655
C20 O4 Na3 N18 -75.4(4) . 1_655
C24 O5 Na3 O4 122.4(8) . .
C21 O5 Na3 O4 -45.5(11) . .
C24 O5 Na3 N5 20.4(4) . .
C21 O5 Na3 N5 -147.5(5) . .
C24 O5 Na3 N13 -170.9(4) . 1_565
C21 O5 Na3 N13 21.2(5) . 1_565
C24 O5 Na3 N18 -64.9(4) . 1_655
C21 O5 Na3 N18 127.2(5) . 1_655
C2 N5 Na3 O4 23.8(19) . .
C2 N5 Na3 O5 -168.7(19) . .
C2 N5 Na3 N13 108(2) . 1_565
C2 N5 Na3 N18 -78.4(19) . 1_655
C32 O8 Na2 O3 59.0(10) . 1_455
C29 O8 Na2 O3 -94.9(8) . 1_455
C32 O8 Na2 N20 -43.8(4) . 1_554
C29 O8 Na2 N20 162.3(4) . 1_554
C32 O8 Na2 N4 -128.8(4) . .
C29 O8 Na2 N4 77.3(4) . .
C32 O8 Na2 N8 125.1(4) . .
C29 O8 Na2 N8 -28.8(4) . .
C1 N4 Na2 O8 90.2(4) . .
N3 N4 Na2 O8 -94.5(4) . .
C1 N4 Na2 O3 -91.5(4) . 1_455
N3 N4 Na2 O3 83.8(4) . 1_455
C1 N4 Na2 N20 0.9(4) . 1_554
N3 N4 Na2 N20 176.2(4) . 1_554
C1 N4 Na2 N8 -177.7(4) . .
N3 N4 Na2 N8 -2.4(4) . .
N7 N8 Na2 O8 -73.9(4) . .
N9 N8 Na2 O8 104.4(4) . .
N7 N8 Na2 O3 94.4(4) . 1_455
N9 N8 Na2 O3 -87.3(4) . 1_455
N7 N8 Na2 N20 10.8(11) . 1_554
N9 N8 Na2 N20 -170.8(7) . 1_554
N7 N8 Na2 N4 -176.2(4) . .
N9 N8 Na2 N4 2.2(4) . .
C12 C11 C10 C9 -14.3(7) . .
O1 C9 C10 C11 -11.2(7) . .
C29 C30 C31 C32 -13.3(7) . .
O8 C32 C31 C30 -12.9(7) . .
C25 C26 C27 C28 5.4(8) . .
O7 C28 C27 C26 20.3(8) . .
